data_4020920
loop_
_publ_author_name
'Shuang Chen'
'Brian O. Patrick'
'John R. Scheffer'

_publ_section_title
;
 Enantioselective Photochemical Synthesis of a Simple Alkene
 via the Solid State Ionic Chiral Auxiliary Approach
;
_journal_name_full 'Journal of Organic Chemistry'
_journal_page_first 2711
_journal_page_last 2718
_journal_paper_doi 10.1021/jo0358271
_journal_volume 69
_journal_year 2004
_chemical_formula_moiety 'C19 H24 O3 '
_chemical_formula_sum 'C19 H24 O3'
_chemical_formula_weight 300.40
_space_group_IT_number 2
_symmetry_cell_setting triclinic
_symmetry_Int_Tables_number 2
_symmetry_space_group_name_Hall '-P 1'
_symmetry_space_group_name_H-M 'P -1'
_cell_angle_alpha 86.776(9)
_cell_angle_beta 79.404(8)
_cell_angle_gamma 78.122(8)
_cell_formula_units_Z 2
_cell_length_a 5.5024(2)
_cell_length_b 12.1266(6)
_cell_length_c 12.4407(6)
_cell_measurement_temperature 173.2
_cell_volume 798.34(7)
_diffrn_ambient_temperature 173.2
_exptl_crystal_density_diffrn 1.250
_cod_original_formula_sum 'C19 H24 O3 '
_cod_database_code 4020920

loop_
_symmetry_equiv_pos_as_xyz
'  +x,  +y,  +z'
'  -x,  -y,  -z'

loop_
_atom_site_label
_atom_site_fract_x
_atom_site_fract_y
_atom_site_fract_z
_atom_site_U_iso_or_equiv
_atom_site_occupancy
_atom_site_refinement_flags
_atom_site_adp_type
_atom_site_calc_flag
_atom_site_calc_attached_atom
O(1) 0.3466(2) 0.45358(9) 0.80978(8) 0.0315(3) 1.000 . Uani d ?
O(2) 1.0224(2) 0.06841(9) 1.17306(8) 0.0322(3) 1.000 . Uani d ?
O(3) 0.7081(2) -0.0112(1) 1.1452(1) 0.0405(4) 1.000 . Uani d ?
C(1) 0.4668(3) 0.8545(1) 0.4690(1) 0.0334(5) 1.000 . Uani d ?
C(2) 0.5021(3) 0.8345(1) 0.5877(1) 0.0259(4) 1.000 . Uani d ?
C(3) 0.7562(2) 0.7587(1) 0.5976(1) 0.0218(4) 1.000 . Uani d ?
C(4) 0.7964(2) 0.6485(1) 0.5361(1) 0.0207(4) 1.000 . Uani d ?
C(5) 0.7411(3) 0.6645(1) 0.4198(1) 0.0282(4) 1.000 . Uani d ?
C(6) 0.4881(3) 0.7428(1) 0.4140(1) 0.0322(4) 1.000 . Uani d ?
C(7) 0.7684(2) 0.7161(1) 0.7147(1) 0.0236(4) 1.000 . Uani d ?
C(8) 0.6175(2) 0.6207(1) 0.7310(1) 0.0198(4) 1.000 . Uani d ?
C(9) 0.6362(2) 0.5767(1) 0.6144(1) 0.0212(4) 1.000 . Uani d ?
C(10) 0.7105(2) 0.5307(1) 0.8120(1) 0.0214(4) 1.000 . Uani d ?
C(11) 0.5472(2) 0.4441(1) 0.8415(1) 0.0206(4) 1.000 . Uani d ?
C(12) 0.6321(2) 0.3450(1) 0.9130(1) 0.0186(4) 1.000 . Uani d ?
C(13) 0.8280(2) 0.3409(1) 0.9711(1) 0.0244(4) 1.000 . Uani d ?
C(14) 0.8917(2) 0.2505(1) 1.0406(1) 0.0233(4) 1.000 . Uani d ?
C(15) 0.7634(2) 0.1618(1) 1.0521(1) 0.0198(4) 1.000 . Uani d ?
C(16) 0.5700(2) 0.1646(1) 0.9931(1) 0.0240(4) 1.000 . Uani d ?
C(17) 0.5060(2) 0.2550(1) 0.9243(1) 0.0234(4) 1.000 . Uani d ?
C(18) 0.8240(2) 0.0636(1) 1.1269(1) 0.0228(4) 1.000 . Uani d ?
C(19) 1.0920(3) -0.0211(1) 1.2501(1) 0.0354(5) 1.000 . Uani d ?
H(1) 0.2998 0.9013 0.4667 0.040 1.000 . Uiso c ?
H(2) 0.5971 0.8935 0.4297 0.040 1.000 . Uiso c ?
H(3) 0.4923 0.9073 0.6204 0.031 1.000 . Uiso c ?
H(4) 0.3668 0.7986 0.6273 0.031 1.000 . Uiso c ?
H(5) 0.8939 0.7986 0.5703 0.026 1.000 . Uiso c ?
H(6) 0.9739 0.6115 0.5314 0.025 1.000 . Uiso c ?
H(7) 0.8752 0.6966 0.3739 0.034 1.000 . Uiso c ?
H(8) 0.7389 0.5908 0.3918 0.034 1.000 . Uiso c ?
H(9) 0.3518 0.7060 0.4509 0.039 1.000 . Uiso c ?
H(10) 0.4721 0.7575 0.3371 0.039 1.000 . Uiso c ?
H(11) 0.9435 0.6872 0.7237 0.028 1.000 . Uiso c ?
H(12) 0.6911 0.7764 0.7669 0.028 1.000 . Uiso c ?
H(13) 0.4404 0.6535 0.7589 0.024 1.000 . Uiso c ?
H(14) 0.4678 0.5860 0.5956 0.025 1.000 . Uiso c ?
H(15) 0.7185 0.4969 0.6102 0.025 1.000 . Uiso c ?
H(16) 0.8807 0.4917 0.7800 0.026 1.000 . Uiso c ?
H(17) 0.7168 0.5678 0.8791 0.026 1.000 . Uiso c ?
H(18) 0.9211 0.4025 0.9627 0.029 1.000 . Uiso c ?
H(19) 1.0280 0.2490 1.0819 0.028 1.000 . Uiso c ?
H(20) 0.4792 0.1023 1.0005 0.029 1.000 . Uiso c ?
H(21) 0.3703 0.2560 0.8828 0.028 1.000 . Uiso c ?
H(22) 1.0719 -0.0927 1.2236 0.042 1.000 . Uiso c ?
H(23) 0.9829 -0.0051 1.3214 0.042 1.000 . Uiso c ?
H(24) 1.2682 -0.0261 1.2574 0.042 1.000 . Uiso c ?

loop_
_atom_site_aniso_label
_atom_site_aniso_U_11
_atom_site_aniso_U_22
_atom_site_aniso_U_33
_atom_site_aniso_U_12
_atom_site_aniso_U_13
_atom_site_aniso_U_23
O(1) 0.0226(5) 0.0378(7) 0.0378(7) -0.0090(4) -0.0141(4) 0.0096(5)
O(2) 0.0324(6) 0.0346(7) 0.0351(6) -0.0125(5) -0.0183(5) 0.0150(5)
O(3) 0.0476(7) 0.0333(7) 0.0500(8) -0.0197(6) -0.0237(6) 0.0143(6)
C(1) 0.0395(9) 0.0252(9) 0.0351(9) -0.0033(7) -0.0119(7) 0.0100(7)
C(2) 0.0327(8) 0.0154(8) 0.0285(8) -0.0023(6) -0.0051(6) 0.0000(6)
C(3) 0.0222(7) 0.0190(8) 0.0257(8) -0.0081(6) -0.0039(6) 0.0010(6)
C(4) 0.0185(6) 0.0205(8) 0.0220(8) -0.0018(5) -0.0024(5) -0.0012(6)
C(5) 0.0348(8) 0.0284(9) 0.0207(8) -0.0087(6) -0.0013(6) 0.0007(7)
C(6) 0.0417(9) 0.033(1) 0.0247(8) -0.0081(7) -0.0140(7) 0.0058(7)
C(7) 0.0252(7) 0.0229(8) 0.0250(8) -0.0062(6) -0.0074(6) -0.0039(6)
C(8) 0.0190(6) 0.0197(8) 0.0197(7) -0.0010(5) -0.0038(5) -0.0013(6)
C(9) 0.0262(7) 0.0169(8) 0.0213(8) -0.0045(5) -0.0060(5) -0.0004(6)
C(10) 0.0179(7) 0.0265(8) 0.0202(7) -0.0043(5) -0.0047(5) 0.0002(6)
C(11) 0.0182(6) 0.0272(8) 0.0154(7) -0.0023(5) -0.0028(5) -0.0020(6)
C(12) 0.0166(6) 0.0236(8) 0.0146(7) -0.0032(5) -0.0011(5) -0.0009(6)
C(13) 0.0239(7) 0.0276(9) 0.0243(8) -0.0104(6) -0.0065(6) 0.0028(7)
C(14) 0.0217(7) 0.0296(9) 0.0216(8) -0.0086(6) -0.0088(6) 0.0028(6)
C(15) 0.0192(6) 0.0238(8) 0.0155(7) -0.0031(5) -0.0018(5) -0.0018(6)
C(16) 0.0269(7) 0.0235(8) 0.0248(8) -0.0101(6) -0.0065(6) -0.0015(7)
C(17) 0.0221(7) 0.0285(9) 0.0217(8) -0.0062(6) -0.0070(5) -0.0022(6)
C(18) 0.0242(7) 0.0237(8) 0.0205(8) -0.0051(6) -0.0030(5) -0.0019(6)
C(19) 0.0358(8) 0.038(1) 0.0326(9) -0.0055(7) -0.0126(7) 0.0151(8)

loop_
_geom_bond_atom_site_label_1
_geom_bond_atom_site_label_2
_geom_bond_distance
_geom_bond_site_symmetry_1
_geom_bond_site_symmetry_2
_geom_bond_publ_flag
O(1) C(11) 1.220(2) . . yes
O(2) C(18) 1.337(2) . . yes
O(2) C(19) 1.445(2) . . yes
O(3) C(18) 1.201(2) . . yes
C(1) C(2) 1.525(2) . . yes
C(1) C(6) 1.525(2) . . yes
C(1) H(1) 0.98 . . no
C(1) H(2) 0.98 . . no
C(2) C(3) 1.529(2) . . yes
C(2) H(3) 0.98 . . no
C(2) H(4) 0.98 . . no
C(3) C(4) 1.533(2) . . yes
C(3) C(7) 1.527(2) . . yes
C(3) H(5) 0.98 . . no
C(4) C(5) 1.527(2) . . yes
C(4) C(9) 1.545(2) . . yes
C(4) H(6) 0.98 . . no
C(5) C(6) 1.526(2) . . yes
C(5) H(7) 0.98 . . no
C(5) H(8) 0.98 . . no
C(6) H(9) 0.98 . . no
C(6) H(10) 0.98 . . no
C(7) C(8) 1.542(2) . . yes
C(7) H(11) 0.98 . . no
C(7) H(12) 0.98 . . no
C(8) C(9) 1.551(2) . . yes
C(8) C(10) 1.518(2) . . yes
C(8) H(13) 0.98 . . no
C(9) H(14) 0.98 . . no
C(9) H(15) 0.98 . . no
C(10) C(11) 1.506(2) . . yes
C(10) H(16) 0.98 . . no
C(10) H(17) 0.98 . . no
C(11) C(12) 1.502(2) . . yes
C(12) C(13) 1.396(2) . . yes
C(12) C(17) 1.397(2) . . yes
C(13) C(14) 1.386(2) . . yes
C(13) H(18) 0.98 . . no
C(14) C(15) 1.390(2) . . yes
C(14) H(19) 0.98 . . no
C(15) C(16) 1.394(2) . . yes
C(15) C(18) 1.490(2) . . yes
C(16) C(17) 1.380(2) . . yes
C(16) H(20) 0.98 . . no
C(17) H(21) 0.98 . . no
C(19) H(22) 0.98 . . no
C(19) H(23) 0.98 . . no
C(19) H(24) 0.98 . . no
